data_7710871
loop_
_publ_author_name
'Jia, Shuwen'
'Fan, Lingyue'
'Zheng, Chun-Yang'
'Jin, Sai'
'Li, Dongfeng'

_publ_section_title
;
 Mixed-valence {FeII2FeIII4} hexanuclear complexes with thermally induced
 Fe(III) spin crossover behavior
;
_journal_name_full 'Dalton Transactions'
_journal_paper_doi 10.1039/D2DT02041F
_journal_year 2022
_chemical_formula_moiety 'C104 H110 B2 Fe6 N34 O2, 4(Cl O4), 2(Cl0.579 O2.159), 2(Cl0.421 O1.841)'
_chemical_formula_sum 'C104 H110 B2 Cl6 Fe6 N34 O26'
_chemical_formula_weight 2821.67
_chemical_name_systematic 1-150K
_space_group_crystal_system monoclinic
_space_group_IT_number 15
_space_group_name_Hall '-C 2yc'
_space_group_name_H-M_alt 'C 1 2/c 1'
_atom_sites_solution_hydrogens geom
_audit_creation_date 2021-07-08
_audit_creation_method
;
Olex2 1.3
(compiled 2020.11.12 svn.r5f609507 for OlexSys, GUI svn.r6272)
;
_audit_update_record
;
2021-12-07 deposited with the CCDC.	2022-07-29 downloaded from the CCDC.
;
_cell_angle_alpha 90
_cell_angle_beta 96.654(2)
_cell_angle_gamma 90
_cell_formula_units_Z 4
_cell_length_a 25.019(3)
_cell_length_b 22.076(3)
_cell_length_c 24.338(3)
_cell_measurement_reflns_used 9902
_cell_measurement_temperature 150
_cell_measurement_theta_max 26.26
_cell_measurement_theta_min 2.16
_cell_volume 13352(3)
_computing_molecular_graphics 'Olex2 1.3 (Dolomanov et al., 2009)'
_computing_publication_material 'Olex2 1.3 (Dolomanov et al., 2009)'
_computing_structure_refinement 'SHELXL 2018/3 (Sheldrick, 2015)'
_diffrn_ambient_temperature 150
_diffrn_measured_fraction_theta_full 0.998
_diffrn_measured_fraction_theta_max 0.994
_diffrn_measurement_device_type 'Bruker APEX-II CCD'
_diffrn_measurement_method '\f and \w scans'
_diffrn_radiation_monochromator graphite
_diffrn_radiation_type MoK\a
_diffrn_radiation_wavelength 0.71073
_diffrn_reflns_av_R_equivalents 0.0557
_diffrn_reflns_av_unetI/netI 0.0577
_diffrn_reflns_Laue_measured_fraction_full 0.998
_diffrn_reflns_Laue_measured_fraction_max 0.994
_diffrn_reflns_limit_h_max 32
_diffrn_reflns_limit_h_min -32
_diffrn_reflns_limit_k_max 28
_diffrn_reflns_limit_k_min -29
_diffrn_reflns_limit_l_max 31
_diffrn_reflns_limit_l_min -31
_diffrn_reflns_number 57305
_diffrn_reflns_point_group_measured_fraction_full 0.998
_diffrn_reflns_point_group_measured_fraction_max 0.994
_diffrn_reflns_theta_full 25.242
_diffrn_reflns_theta_max 27.916
_diffrn_reflns_theta_min 1.439
_diffrn_source_current 0.0
_diffrn_source_power 0.0
_diffrn_source_voltage 0.0
_diffrn_standards_number 0
_exptl_absorpt_coefficient_mu 0.833
_exptl_absorpt_correction_type none
_exptl_crystal_colour 'metallic dark black'
_exptl_crystal_colour_lustre metallic
_exptl_crystal_colour_modifier dark
_exptl_crystal_colour_primary black
_exptl_crystal_density_diffrn 1.404
_exptl_crystal_description block
_exptl_crystal_F_000 5792
_exptl_crystal_size_max 0.2
_exptl_crystal_size_mid 0.2
_exptl_crystal_size_min 0.2
_refine_diff_density_max 1.153
_refine_diff_density_min -0.708
_refine_diff_density_rms 0.088
_refine_ls_extinction_method none
_refine_ls_goodness_of_fit_ref 1.020
_refine_ls_hydrogen_treatment constr
_refine_ls_matrix_type full
_refine_ls_number_parameters 852
_refine_ls_number_reflns 15884
_refine_ls_number_restraints 15
_refine_ls_restrained_S_all 1.021
_refine_ls_R_factor_all 0.0828
_refine_ls_R_factor_gt 0.0544
_refine_ls_shift/su_max 0.002
_refine_ls_shift/su_mean 0.000
_refine_ls_structure_factor_coef Fsqd
_refine_ls_weighting_details 'w=1/[\s^2^(Fo^2^)+(0.0897P)^2^+19.5719P] where P=(Fo^2^+2Fc^2^)/3'
_refine_ls_weighting_scheme calc
_refine_ls_wR_factor_gt 0.1471
_refine_ls_wR_factor_ref 0.1692
_reflns_Friedel_coverage 0.000
_reflns_number_gt 11145
_reflns_number_total 15884
_reflns_threshold_expression 'I > 2\s(I)'
_cod_data_source_file d2dt02041f2.cif
_cod_data_source_block 181116d-1_sq
_cod_database_code 7710871
_shelx_shelxl_version_number 2018/3
_shelx_space_group_comment
;
The symmetry employed for this shelxl refinement is uniquely defined
by the following loop, which should always be used as a source of
symmetry information in preference to the above space-group names.
They are only intended as comments.
;
_shelx_estimated_absorpt_t_max 0.851
_shelx_estimated_absorpt_t_min 0.851
_olex2_refinement_description
;
1. Fixed Uiso
 At 1.2 times of:
  All B(H) groups, All C(H) groups, All C(H,H) groups
 At 1.5 times of:
  All C(H,H,H) groups
2. Restrained distances
 Cl1-O2
 1.5 with sigma of 0.02
3. Uiso/Uaniso restraints and constraints
Cl1 \\sim O2: within 2A with sigma of 0.04 and sigma for terminal atoms of 0.08
within 2A
Uanis(O5A) \\sim Ueq: with sigma of 0.01 and sigma for terminal atoms of 0.02
4. Rigid body (RIGU) restrains
 Cl1, O2
 with sigma for 1-2 distances of 0.004 and sigma for 1-3 distances of 0.004
5. Others
 Sof(Cl1A)=Sof(O5A)=Sof(O3)=Sof(O2A)=Sof(O4A)=1-FVAR(1)
 Sof(Cl1)=Sof(O2)=Sof(O4)=Sof(O5)=Sof(O3A)=FVAR(1)
6.a Ternary CH refined with riding coordinates:
 B028(H028)
6.b Secondary CH2 refined with riding coordinates:
 C28(H28A,H28B), C39(H39A,H39B), C40(H40A,H40B), C22(H22A,H22B), C46(H46A,
 H46B), C16(H16A,H16B)
6.c Aromatic/amide H refined with riding coordinates:
 C4(H4), C14(H14), C10(H10), C6(H6), C8(H8), C33(H33), C12(H12), C27(H27),
 C45(H45), C21(H21), C34(H34), C42(H42), C32(H32), C18(H18), C20(H20), C44(H44),
  C26(H26), C30(H30), C51(H51), C35(H35), C37(H37), C43(H43), C19(H19),
 C31(H31), C24(H24), C50(H50), C36(H36), C48(H48), C25(H25), C49(H49)
6.d Idealised Me refined as rotating group:
 C7(H7A,H7B,H7C), C15(H15A,H15B,H15C), C11(H11A,H11B,H11C), C52(H52A,H52B,H52C)
;
_platon_squeeze_special_details
;
A solvent mask was calculated and 540 electrons were 
found in a volume of 1688\%A^3^ in 1 void per unit cell. 
This is consistent with the presence of 
7.5[CH3OH] per Asymmetric Unit 
which account for 540 electrons 
per unit cell.
;
_platon_squeeze_void_probe_radius 1.20
_olex2_submission_special_instructions 'No special instructions were received'

loop_
_space_group_symop_operation_xyz
'x, y, z'
'-x, y, -z+1/2'
'x+1/2, y+1/2, z'
'-x+1/2, y+1/2, -z+1/2'
'-x, -y, -z'
'x, -y, z-1/2'
'-x+1/2, -y+1/2, -z'
'x+1/2, -y+1/2, z-1/2'

loop_
_atom_site_label
_atom_site_type_symbol
_atom_site_fract_x
_atom_site_fract_y
_atom_site_fract_z
_atom_site_U_iso_or_equiv
_atom_site_adp_type
_atom_site_occupancy
_atom_site_site_symmetry_order
_atom_site_calc_flag
_atom_site_refinement_flags_posn
_atom_site_refinement_flags_adp
_atom_site_refinement_flags_occupancy
_atom_site_disorder_assembly
_atom_site_disorder_group
Fe1 Fe 0.74331(2) 0.36302(2) 0.42012(2) 0.02094(11) Uani 1 1 d . . . . .
Fe2 Fe 0.61080(2) 0.21069(2) 0.44915(2) 0.02781(12) Uani 1 1 d . . . . .
Fe3 Fe 0.65577(2) 0.54855(2) 0.48613(2) 0.03410(13) Uani 1 1 d . . . . .
Cl3 Cl 0.78527(3) 0.75365(4) 0.36031(3) 0.0400(2) Uani 1 1 d . . . . .
Cl2 Cl 0.41714(4) 0.06365(4) 0.54042(5) 0.0482(2) Uani 1 1 d . . . . .
N8 N 0.76777(10) 0.28744(11) 0.38699(10) 0.0247(5) Uani 1 1 d . . . . .
N4 N 0.69596(10) 0.37872(11) 0.35113(10) 0.0254(5) Uani 1 1 d . . . . .
N2 N 0.65375(9) 0.28272(11) 0.45277(10) 0.0248(5) Uani 1 1 d . . . . .
N5 N 0.71335(11) 0.36419(12) 0.30183(10) 0.0285(5) Uani 1 1 d . . . . .
N9 N 0.77988(11) 0.28635(12) 0.33423(11) 0.0303(6) Uani 1 1 d . . . . .
O1 O 0.59250(11) 0.51007(13) 0.48809(12) 0.0529(7) Uani 1 1 d . . . . .
N6 N 0.79857(10) 0.40759(11) 0.38588(11) 0.0284(5) Uani 1 1 d . . . . .
N7 N 0.80709(11) 0.39435(13) 0.33356(11) 0.0331(6) Uani 1 1 d . . . . .
N16 N 0.65716(11) 0.56547(12) 0.40106(11) 0.0329(6) Uani 1 1 d . . . . .
N1 N 0.82672(10) 0.33200(11) 0.51710(11) 0.0264(5) Uani 1 1 d . . . . .
N13 N 0.58858(10) 0.21491(13) 0.52340(12) 0.0318(6) Uani 1 1 d . . . . .
N12 N 0.62601(11) 0.18897(13) 0.37401(11) 0.0345(6) Uani 1 1 d . . . . .
N14 N 0.62099(11) 0.63417(12) 0.48670(12) 0.0335(6) Uani 1 1 d . . . . .
N11 N 0.54419(10) 0.25157(13) 0.41970(12) 0.0348(6) Uani 1 1 d . . . . .
O10 O 0.81212(12) 0.81053(14) 0.36478(13) 0.0582(8) Uani 1 1 d . . . . .
N10 N 0.56725(12) 0.13576(13) 0.44220(13) 0.0400(7) Uani 1 1 d . . . . .
N3 N 0.70158(13) 0.47410(13) 0.47416(13) 0.0397(7) Uani 1 1 d . . . . .
N15 N 0.72766(11) 0.60455(13) 0.48624(13) 0.0382(7) Uani 1 1 d . . . . .
C2 C 0.68741(11) 0.31678(12) 0.44559(11) 0.0213(6) Uani 1 1 d . . . . .
O8 O 0.37889(12) 0.02346(14) 0.51410(18) 0.0793(11) Uani 1 1 d . . . . .
C3 C 0.71856(12) 0.43219(13) 0.45424(12) 0.0268(6) Uani 1 1 d . . . . .
N17 N 0.68809(15) 0.55026(13) 0.56940(14) 0.0465(8) Uani 1 1 d . . . . .
C4 C 0.64461(12) 0.39618(14) 0.34035(13) 0.0286(6) Uani 1 1 d . . . . .
H4 H 0.622693 0.409586 0.367322 0.034 Uiso 1 1 calc R U . . .
O9 O 0.46550(12) 0.03302(15) 0.56041(18) 0.0793(11) Uani 1 1 d . . . . .
C14 C 0.77178(12) 0.23076(14) 0.40570(13) 0.0285(6) Uani 1 1 d . . . . .
H14 H 0.765778 0.218545 0.441904 0.034 Uiso 1 1 calc R U . . .
C13 C 0.78610(13) 0.19166(15) 0.36448(15) 0.0351(7) Uani 1 1 d . . . . .
C10 C 0.83112(12) 0.45402(15) 0.40243(15) 0.0338(7) Uani 1 1 d . . . . .
H10 H 0.833113 0.472739 0.437756 0.041 Uiso 1 1 calc R U . . .
C5 C 0.62792(13) 0.39187(15) 0.28377(13) 0.0331(7) Uani 1 1 d . . . . .
C1 C 0.79274(11) 0.34651(12) 0.48366(12) 0.0234(6) Uani 1 1 d . . . . .
C38 C 0.65443(14) 0.68141(15) 0.48570(15) 0.0382(8) Uani 1 1 d . . . . .
C6 C 0.67307(14) 0.37170(15) 0.26146(13) 0.0333(7) Uani 1 1 d . . . . .
H6 H 0.675095 0.364339 0.223300 0.040 Uiso 1 1 calc R U . . .
C8 C 0.84486(14) 0.43206(19) 0.31759(17) 0.0464(9) Uani 1 1 d . . . . .
H8 H 0.857819 0.431846 0.282411 0.056 Uiso 1 1 calc R U . . .
C33 C 0.59468(13) 0.26115(17) 0.55932(15) 0.0378(8) Uani 1 1 d . . . . .
H33 H 0.609802 0.297981 0.548098 0.045 Uiso 1 1 calc R U . . .
O11 O 0.74244(14) 0.75210(18) 0.39290(16) 0.0852(12) Uani 1 1 d . . . . .
C41 C 0.70250(15) 0.59054(15) 0.38665(15) 0.0401(8) Uani 1 1 d . . . . .
C12 C 0.79071(14) 0.22947(16) 0.32046(14) 0.0367(8) Uani 1 1 d . . . . .
H12 H 0.800166 0.217032 0.285489 0.044 Uiso 1 1 calc R U . . .
C27 C 0.64452(14) 0.22445(16) 0.33561(14) 0.0377(8) Uani 1 1 d . . . . .
H27 H 0.651541 0.265859 0.344288 0.045 Uiso 1 1 calc R U . . .
C9 C 0.86164(15) 0.47093(19) 0.36046(17) 0.0462(9) Uani 1 1 d . . . . .
C45 C 0.61571(16) 0.55434(16) 0.36221(15) 0.0412(8) Uani 1 1 d . . . . .
H45 H 0.583758 0.537105 0.373073 0.049 Uiso 1 1 calc R U . . .
C28 C 0.56680(14) 0.11122(17) 0.49940(16) 0.0435(9) Uani 1 1 d . . . . .
H28A H 0.598828 0.085345 0.509112 0.052 Uiso 1 1 calc R U . . .
H28B H 0.534278 0.086079 0.501160 0.052 Uiso 1 1 calc R U . . .
C29 C 0.56711(13) 0.16251(17) 0.53955(16) 0.0399(8) Uani 1 1 d . . . . .
C21 C 0.53719(13) 0.31066(17) 0.41137(15) 0.0401(8) Uani 1 1 d . . . . .
H21 H 0.567435 0.336615 0.418913 0.048 Uiso 1 1 calc R U . . .
C34 C 0.56798(15) 0.64380(18) 0.47758(16) 0.0436(9) Uani 1 1 d . . . . .
H34 H 0.544276 0.610186 0.477686 0.052 Uiso 1 1 calc R U . . .
O13 O 0.76330(18) 0.7447(2) 0.30513(14) 0.1041(15) Uani 1 1 d . . . . .
C39 C 0.71300(15) 0.66817(16) 0.49795(17) 0.0426(8) Uani 1 1 d . . . . .
H39A H 0.733163 0.695680 0.475693 0.051 Uiso 1 1 calc R U . . .
H39B H 0.724401 0.676974 0.537459 0.051 Uiso 1 1 calc R U . . .
C17 C 0.50148(14) 0.21418(19) 0.40886(17) 0.0468(10) Uani 1 1 d . . . . .
O12 O 0.82140(14) 0.70720(19) 0.3754(3) 0.135(2) Uani 1 1 d . . . . .
C40 C 0.74768(15) 0.59788(18) 0.43165(16) 0.0441(9) Uani 1 1 d . . . . .
H40A H 0.771619 0.562122 0.432310 0.053 Uiso 1 1 calc R U . . .
H40B H 0.769011 0.634095 0.424120 0.053 Uiso 1 1 calc R U . . .
C23 C 0.61580(18) 0.13054(18) 0.36134(17) 0.0498(10) Uani 1 1 d . . . . .
C7 C 0.57370(15) 0.4067(2) 0.25480(16) 0.0488(10) Uani 1 1 d . . . . .
H7A H 0.555342 0.369206 0.241903 0.073 Uiso 1 1 calc R U . . .
H7B H 0.577641 0.432950 0.223067 0.073 Uiso 1 1 calc R U . . .
H7C H 0.552465 0.427613 0.280395 0.073 Uiso 1 1 calc R U . . .
C47 C 0.73985(19) 0.56433(19) 0.58029(18) 0.0542(11) Uani 1 1 d . . . . .
O7 O 0.42951(18) 0.1070(2) 0.5009(2) 0.1110(16) Uani 1 1 d . . . . .
C42 C 0.7062(2) 0.60519(19) 0.33198(18) 0.0565(11) Uani 1 1 d . . . . .
H42 H 0.737798 0.623818 0.321764 0.068 Uiso 1 1 calc R U . . .
C32 C 0.57986(15) 0.2571(2) 0.61161(16) 0.0488(10) Uani 1 1 d . . . . .
H32 H 0.584957 0.290473 0.636287 0.059 Uiso 1 1 calc R U . . .
C22 C 0.59611(19) 0.09380(18) 0.40688(18) 0.0545(11) Uani 1 1 d . . . . .
H22A H 0.626861 0.074351 0.429457 0.065 Uiso 1 1 calc R U . . .
H22B H 0.571357 0.061668 0.391047 0.065 Uiso 1 1 calc R U . . .
C18 C 0.45055(15) 0.2375(2) 0.39072(19) 0.0604(12) Uani 1 1 d . . . . .
H18 H 0.420559 0.211107 0.383822 0.072 Uiso 1 1 calc R U . . .
C20 C 0.48849(15) 0.3361(2) 0.39244(18) 0.0529(10) Uani 1 1 d . . . . .
H20 H 0.485355 0.378424 0.385998 0.064 Uiso 1 1 calc R U . . .
C44 C 0.61792(19) 0.56687(18) 0.30799(17) 0.0519(10) Uani 1 1 d . . . . .
H44 H 0.588277 0.557994 0.281168 0.062 Uiso 1 1 calc R U . . .
C26 C 0.65376(18) 0.2038(2) 0.28456(17) 0.0528(10) Uani 1 1 d . . . . .
H26 H 0.666480 0.230304 0.258225 0.063 Uiso 1 1 calc R U . . .
C15 C 0.79366(18) 0.12516(16) 0.36881(18) 0.0506(10) Uani 1 1 d . . . . .
H15A H 0.786209 0.111506 0.405472 0.076 Uiso 1 1 calc R U . . .
H15B H 0.830836 0.114967 0.363486 0.076 Uiso 1 1 calc R U . . .
H15C H 0.768940 0.105059 0.340340 0.076 Uiso 1 1 calc R U . . .
C30 C 0.55059(16) 0.1565(2) 0.59117(18) 0.0543(11) Uani 1 1 d . . . . .
H30 H 0.534507 0.119848 0.601393 0.065 Uiso 1 1 calc R U . . .
C46 C 0.76766(16) 0.5819(2) 0.53146(18) 0.0535(10) Uani 1 1 d . . . . .
H46A H 0.794578 0.613848 0.542334 0.064 Uiso 1 1 calc R U . . .
H46B H 0.786758 0.546364 0.518359 0.064 Uiso 1 1 calc R U . . .
C16 C 0.51197(16) 0.1486(2) 0.4153(2) 0.0598(13) Uani 1 1 d . . . . .
H16A H 0.507035 0.129060 0.378430 0.072 Uiso 1 1 calc R U . . .
H16B H 0.485484 0.130655 0.437822 0.072 Uiso 1 1 calc R U . . .
O6 O 0.39664(18) 0.0966(3) 0.58231(19) 0.1192(18) Uani 1 1 d . . . . .
C51 C 0.6610(2) 0.53101(17) 0.61099(19) 0.0614(13) Uani 1 1 d . . . . .
H51 H 0.623881 0.521028 0.603816 0.074 Uiso 1 1 calc R U . . .
C35 C 0.54687(18) 0.6999(2) 0.4682(2) 0.0629(12) Uani 1 1 d . . . . .
H35 H 0.509021 0.705708 0.462003 0.075 Uiso 1 1 calc R U . . .
C37 C 0.63507(19) 0.73849(18) 0.4760(2) 0.0587(11) Uani 1 1 d . . . . .
H37 H 0.659300 0.771501 0.475038 0.070 Uiso 1 1 calc R U . . .
C43 C 0.6639(2) 0.5927(2) 0.29263(18) 0.0606(12) Uani 1 1 d . . . . .
H43 H 0.666384 0.601777 0.254867 0.073 Uiso 1 1 calc R U . . .
C19 C 0.44403(16) 0.2986(2) 0.3829(2) 0.0647(13) Uani 1 1 d . . . . .
H19 H 0.409496 0.315024 0.371168 0.078 Uiso 1 1 calc R U . . .
C31 C 0.55747(17) 0.2040(2) 0.62804(19) 0.0585(12) Uani 1 1 d . . . . .
H31 H 0.546964 0.200254 0.664166 0.070 Uiso 1 1 calc R U . . .
C24 C 0.6246(2) 0.1062(2) 0.3112(2) 0.0692(14) Uani 1 1 d . . . . .
H24 H 0.617323 0.064696 0.303432 0.083 Uiso 1 1 calc R U . . .
C50 C 0.6874(3) 0.52580(19) 0.6645(2) 0.0761(18) Uani 1 1 d . . . . .
H50 H 0.668504 0.511889 0.693700 0.091 Uiso 1 1 calc R U . . .
B028 B 0.77263(16) 0.34538(18) 0.30074(16) 0.0359(8) Uani 1 1 d . . . . .
H028 H 0.782191 0.340513 0.262211 0.043 Uiso 1 1 calc R U . . .
C36 C 0.5815(2) 0.7483(2) 0.4677(3) 0.0773(16) Uani 1 1 d . . . . .
H36 H 0.567810 0.788174 0.461704 0.093 Uiso 1 1 calc R U . . .
C48 C 0.7680(2) 0.5603(2) 0.6326(2) 0.0701(14) Uani 1 1 d . . . . .
H48 H 0.805046 0.570674 0.639000 0.084 Uiso 1 1 calc R U . . .
C11 C 0.90329(19) 0.5202(2) 0.3630(2) 0.0708(15) Uani 1 1 d . . . . .
H11A H 0.932559 0.510809 0.392063 0.106 Uiso 1 1 calc R U . . .
H11B H 0.886814 0.558906 0.371169 0.106 Uiso 1 1 calc R U . . .
H11C H 0.917687 0.522913 0.327265 0.106 Uiso 1 1 calc R U . . .
C25 C 0.6442(2) 0.1434(2) 0.27225(19) 0.0683(13) Uani 1 1 d . . . . .
H25 H 0.650922 0.127555 0.237435 0.082 Uiso 1 1 calc R U . . .
C49 C 0.7407(3) 0.5408(2) 0.6746(2) 0.0793(17) Uani 1 1 d . . . . .
H49 H 0.758764 0.537687 0.711062 0.095 Uiso 1 1 calc R U . . .
C52 C 0.5698(3) 0.4546(3) 0.4838(3) 0.095(2) Uani 1 1 d . . . . .
H52A H 0.559342 0.445037 0.444700 0.142 Uiso 1 1 calc R U . . .
H52B H 0.537876 0.454011 0.503600 0.142 Uiso 1 1 calc R U . . .
H52C H 0.595743 0.424401 0.499946 0.142 Uiso 1 1 calc R U . . .
Cl1 Cl 0.53548(8) 0.45522(14) 0.65095(8) 0.0444(6) Uani 0.579(5) 1 d D U P A 1
O2 O 0.5067(2) 0.4623(3) 0.6985(3) 0.076(2) Uani 0.579(5) 1 d D U P A 1
Cl1A Cl 0.54145(11) 0.4173(2) 0.64172(12) 0.0529(11) Uani 0.421(5) 1 d . . P A 2
O5A O 0.5836(5) 0.4125(8) 0.6845(5) 0.091(4) Uani 0.421(5) 1 d . U P A 2
O3 O 0.5372(5) 0.5134(4) 0.6202(6) 0.063(3) Uani 0.421(5) 1 d . . P A 1
O2A O 0.4985(3) 0.3772(4) 0.6524(4) 0.071(3) Uani 0.421(5) 1 d . . P A 2
O4A O 0.5614(3) 0.3988(4) 0.5928(3) 0.069(3) Uani 0.421(5) 1 d . . P A 2
O4 O 0.5107(3) 0.4091(3) 0.6164(3) 0.079(2) Uani 0.579(5) 1 d . . P A 1
O5 O 0.5901(3) 0.4404(3) 0.6696(3) 0.0590(18) Uani 0.579(5) 1 d . . P A 1
O3A O 0.5237(6) 0.4861(7) 0.6292(7) 0.137(5) Uani 0.579(5) 1 d . . P A 2

loop_
_atom_site_aniso_label
_atom_site_aniso_U_11
_atom_site_aniso_U_22
_atom_site_aniso_U_33
_atom_site_aniso_U_23
_atom_site_aniso_U_13
_atom_site_aniso_U_12
Fe1 0.0221(2) 0.01850(19) 0.0222(2) 0.00282(15) 0.00261(15) 0.00050(15)
Fe2 0.0229(2) 0.0281(2) 0.0306(2) 0.00811(18) -0.00445(17) -0.00632(17)
Fe3 0.0411(3) 0.0247(2) 0.0375(3) -0.00064(19) 0.0089(2) 0.00525(19)
Cl3 0.0370(4) 0.0542(5) 0.0287(4) 0.0063(4) 0.0032(3) -0.0042(4)
Cl2 0.0415(5) 0.0365(5) 0.0676(6) -0.0050(4) 0.0105(4) -0.0071(4)
N8 0.0257(12) 0.0241(12) 0.0251(13) 0.0005(10) 0.0063(10) 0.0025(10)
N4 0.0294(12) 0.0247(12) 0.0221(12) 0.0043(10) 0.0029(10) -0.0004(10)
N2 0.0228(12) 0.0272(13) 0.0236(13) 0.0040(10) -0.0008(9) 0.0023(10)
N5 0.0354(14) 0.0289(13) 0.0214(13) 0.0060(10) 0.0044(10) 0.0016(11)
N9 0.0335(14) 0.0330(14) 0.0250(13) 0.0021(11) 0.0059(11) 0.0068(11)
O1 0.0550(17) 0.0432(15) 0.0628(19) -0.0086(13) 0.0161(14) -0.0037(13)
N6 0.0264(13) 0.0269(13) 0.0321(14) 0.0082(11) 0.0047(10) 0.0005(10)
N7 0.0316(14) 0.0385(15) 0.0302(14) 0.0092(12) 0.0079(11) 0.0012(12)
N16 0.0432(16) 0.0230(13) 0.0338(15) -0.0007(11) 0.0105(12) 0.0031(11)
N1 0.0269(12) 0.0222(12) 0.0293(14) 0.0043(10) 0.0009(10) -0.0051(10)
N13 0.0176(12) 0.0395(15) 0.0378(15) 0.0119(12) 0.0005(10) -0.0017(11)
N12 0.0350(14) 0.0358(15) 0.0300(15) 0.0022(12) -0.0080(11) -0.0074(12)
N14 0.0365(15) 0.0307(14) 0.0338(15) -0.0012(11) 0.0064(12) 0.0039(12)
N11 0.0242(13) 0.0432(16) 0.0350(15) 0.0110(12) -0.0044(11) -0.0055(12)
O10 0.0573(17) 0.0549(17) 0.0632(19) 0.0070(14) 0.0102(14) -0.0130(14)
N10 0.0374(15) 0.0383(16) 0.0410(17) 0.0121(13) -0.0097(13) -0.0156(13)
N3 0.0527(18) 0.0289(15) 0.0397(17) -0.0006(12) 0.0151(14) 0.0064(13)
N15 0.0340(15) 0.0380(16) 0.0433(17) -0.0004(13) 0.0075(12) 0.0056(12)
C2 0.0224(13) 0.0197(13) 0.0210(14) 0.0011(11) -0.0016(10) 0.0034(11)
O8 0.0487(18) 0.0458(18) 0.136(3) -0.0196(19) -0.0212(19) -0.0013(14)
C3 0.0310(15) 0.0241(15) 0.0251(15) 0.0030(12) 0.0030(12) -0.0021(12)
N17 0.064(2) 0.0310(15) 0.0475(19) 0.0048(13) 0.0198(16) 0.0161(15)
C4 0.0299(15) 0.0262(15) 0.0289(16) 0.0036(12) 0.0000(12) 0.0005(12)
O9 0.0389(16) 0.0534(19) 0.141(3) 0.016(2) -0.0088(18) -0.0128(14)
C14 0.0263(15) 0.0259(15) 0.0330(17) 0.0049(13) 0.0019(12) 0.0033(12)
C13 0.0346(17) 0.0309(17) 0.0394(19) -0.0031(14) 0.0032(14) 0.0085(14)
C10 0.0296(16) 0.0285(16) 0.0422(19) 0.0121(14) -0.0003(14) -0.0057(13)
C5 0.0355(17) 0.0320(17) 0.0294(17) 0.0074(13) -0.0065(13) -0.0008(13)
C1 0.0260(14) 0.0176(13) 0.0272(15) 0.0015(11) 0.0064(12) -0.0020(11)
C38 0.0455(19) 0.0294(17) 0.0390(19) -0.0060(14) 0.0023(15) 0.0028(15)
C6 0.0438(18) 0.0310(17) 0.0243(16) 0.0053(13) 0.0000(13) -0.0040(14)
C8 0.0357(18) 0.059(2) 0.047(2) 0.0223(19) 0.0147(16) -0.0049(17)
C33 0.0233(15) 0.047(2) 0.043(2) 0.0118(16) 0.0037(13) 0.0022(14)
O11 0.076(2) 0.098(3) 0.091(3) -0.032(2) 0.051(2) -0.036(2)
C41 0.052(2) 0.0283(17) 0.044(2) -0.0015(15) 0.0180(17) 0.0037(15)
C12 0.0403(18) 0.0388(18) 0.0316(18) -0.0084(14) 0.0066(14) 0.0120(15)
C27 0.0398(18) 0.0398(19) 0.0312(18) 0.0041(15) -0.0052(14) -0.0090(15)
C9 0.0359(19) 0.052(2) 0.050(2) 0.0190(18) 0.0038(16) -0.0140(17)
C45 0.055(2) 0.0324(18) 0.0364(19) -0.0005(15) 0.0059(16) 0.0008(16)
C28 0.0341(18) 0.041(2) 0.052(2) 0.0229(17) -0.0078(16) -0.0147(15)
C29 0.0246(15) 0.045(2) 0.048(2) 0.0196(17) -0.0040(14) -0.0081(14)
C21 0.0287(16) 0.047(2) 0.043(2) 0.0114(16) -0.0045(14) -0.0002(15)
C34 0.0385(19) 0.051(2) 0.042(2) -0.0051(17) 0.0077(16) 0.0077(16)
O13 0.128(3) 0.154(4) 0.0318(18) -0.016(2) 0.0116(19) -0.053(3)
C39 0.048(2) 0.0294(17) 0.050(2) -0.0040(16) 0.0052(17) -0.0013(15)
C17 0.0292(17) 0.059(2) 0.049(2) 0.0162(18) -0.0120(15) -0.0145(16)
O12 0.044(2) 0.082(3) 0.270(7) 0.081(4) -0.021(3) -0.0083(19)
C40 0.0410(19) 0.041(2) 0.053(2) 0.0014(17) 0.0183(17) 0.0040(16)
C23 0.064(3) 0.041(2) 0.041(2) 0.0000(17) -0.0080(18) -0.0170(19)
C7 0.041(2) 0.058(2) 0.043(2) 0.0101(18) -0.0135(16) 0.0017(18)
C47 0.066(3) 0.049(2) 0.048(2) 0.0038(19) 0.004(2) 0.027(2)
O7 0.106(3) 0.080(3) 0.149(4) 0.046(3) 0.020(3) -0.014(2)
C42 0.076(3) 0.050(2) 0.048(2) 0.0021(19) 0.029(2) -0.008(2)
C32 0.0366(19) 0.071(3) 0.040(2) 0.0018(19) 0.0095(16) -0.0017(19)
C22 0.071(3) 0.035(2) 0.054(2) -0.0008(18) -0.007(2) -0.0222(19)
C18 0.0278(19) 0.086(3) 0.063(3) 0.021(2) -0.0128(18) -0.011(2)
C20 0.040(2) 0.062(3) 0.055(3) 0.012(2) -0.0011(18) 0.0091(19)
C44 0.077(3) 0.039(2) 0.039(2) -0.0030(17) 0.0029(19) -0.002(2)
C26 0.061(3) 0.062(3) 0.034(2) -0.0036(18) -0.0014(18) -0.012(2)
C15 0.064(3) 0.0303(19) 0.058(3) -0.0051(17) 0.010(2) 0.0135(18)
C30 0.043(2) 0.067(3) 0.052(3) 0.027(2) 0.0008(18) -0.016(2)
C46 0.040(2) 0.061(3) 0.058(3) 0.001(2) 0.0005(18) 0.0159(19)
C16 0.043(2) 0.061(3) 0.068(3) 0.023(2) -0.025(2) -0.025(2)
O6 0.095(3) 0.182(5) 0.083(3) -0.045(3) 0.020(2) 0.017(3)
C51 0.103(4) 0.0299(19) 0.057(3) 0.0013(18) 0.034(3) 0.021(2)
C35 0.047(2) 0.069(3) 0.073(3) 0.000(2) 0.008(2) 0.023(2)
C37 0.065(3) 0.0282(19) 0.083(3) -0.005(2) 0.009(2) 0.0047(19)
C43 0.096(4) 0.052(2) 0.037(2) 0.0013(19) 0.022(2) -0.004(2)
C19 0.0267(19) 0.095(4) 0.069(3) 0.014(3) -0.0092(18) 0.008(2)
C31 0.045(2) 0.088(3) 0.044(2) 0.020(2) 0.0099(18) -0.002(2)
C24 0.098(4) 0.050(3) 0.057(3) -0.017(2) -0.001(3) -0.019(3)
C50 0.153(6) 0.030(2) 0.053(3) 0.0041(19) 0.044(3) 0.030(3)
B028 0.040(2) 0.039(2) 0.030(2) 0.0079(16) 0.0114(16) 0.0069(17)
C36 0.074(3) 0.036(2) 0.123(5) 0.001(3) 0.013(3) 0.023(2)
C48 0.093(4) 0.062(3) 0.053(3) 0.003(2) -0.004(3) 0.032(3)
C11 0.056(3) 0.081(3) 0.075(3) 0.032(3) 0.005(2) -0.031(2)
C25 0.083(3) 0.078(3) 0.043(3) -0.018(2) 0.004(2) -0.012(3)
C49 0.130(5) 0.056(3) 0.051(3) 0.000(2) 0.004(3) 0.041(3)
C52 0.111(5) 0.058(3) 0.122(5) -0.009(3) 0.043(4) -0.020(3)
Cl1 0.0395(10) 0.0477(16) 0.0444(10) -0.0040(10) -0.0023(7) -0.0042(9)
O2 0.056(3) 0.098(5) 0.076(4) -0.026(3) 0.014(3) -0.013(3)
Cl1A 0.0415(14) 0.077(3) 0.0389(15) -0.0037(15) -0.0016(11) 0.0025(14)
O5A 0.053(5) 0.165(13) 0.053(6) 0.001(7) 0.000(4) -0.012(7)
O3 0.075(6) 0.032(5) 0.079(6) 0.010(4) -0.008(5) 0.000(4)
O2A 0.054(4) 0.088(6) 0.073(6) 0.021(5) 0.014(4) -0.006(4)
O4A 0.089(6) 0.079(6) 0.042(4) -0.013(4) 0.015(4) -0.015(5)
O4 0.083(5) 0.080(5) 0.070(5) -0.025(4) -0.006(4) -0.016(4)
O5 0.042(3) 0.078(5) 0.056(4) 0.020(3) -0.001(3) 0.002(3)
O3A 0.116(11) 0.110(12) 0.177(14) -0.025(11) -0.012(9) 0.040(9)

loop_
_atom_type_symbol
_atom_type_description
_atom_type_scat_dispersion_real
_atom_type_scat_dispersion_imag
_atom_type_scat_source
C C 0.0033 0.0016 'International Tables Vol C Tables 4.2.6.8 and 6.1.1.4'
H H 0.0000 0.0000 'International Tables Vol C Tables 4.2.6.8 and 6.1.1.4'
B B 0.0013 0.0007 'International Tables Vol C Tables 4.2.6.8 and 6.1.1.4'
Cl Cl 0.1484 0.1585 'International Tables Vol C Tables 4.2.6.8 and 6.1.1.4'
Fe Fe 0.3463 0.8444 'International Tables Vol C Tables 4.2.6.8 and 6.1.1.4'
N N 0.0061 0.0033 'International Tables Vol C Tables 4.2.6.8 and 6.1.1.4'
O O 0.0106 0.0060 'International Tables Vol C Tables 4.2.6.8 and 6.1.1.4'

loop_
_geom_angle_atom_site_label_1
_geom_angle_atom_site_label_2
_geom_angle_atom_site_label_3
_geom_angle
_geom_angle_site_symmetry_1
_geom_angle_site_symmetry_3
_geom_angle_publ_flag
N4 Fe1 N8 89.13(10) . . ?
N6 Fe1 N8 89.05(10) . . ?
N6 Fe1 N4 86.18(10) . . ?
C2 Fe1 N8 87.36(11) . . ?
C2 Fe1 N4 88.85(11) . . ?
C2 Fe1 N6 173.91(12) . . ?
C2 Fe1 C1 93.78(12) . . ?
C3 Fe1 N8 177.03(12) . . ?
C3 Fe1 N4 92.14(12) . . ?
C3 Fe1 N6 93.71(12) . . ?
C3 Fe1 C2 89.99(12) . . ?
C3 Fe1 C1 90.74(13) . . ?
C1 Fe1 N8 88.11(11) . . ?
C1 Fe1 N4 176.10(11) . . ?
C1 Fe1 N6 91.01(11) . . ?
N2 Fe2 N1 87.90(10) . 7_656 ?
N2 Fe2 N13 97.83(11) . . ?
N2 Fe2 N12 94.42(11) . . ?
N2 Fe2 N11 94.79(11) . . ?
N2 Fe2 N10 177.57(12) . . ?
N1 Fe2 N13 86.13(11) 7_656 . ?
N1 Fe2 N12 92.43(11) 7_656 . ?
N1 Fe2 N11 175.35(11) 7_656 . ?
N1 Fe2 N10 92.24(11) 7_656 . ?
N13 Fe2 N12 167.60(12) . . ?
N13 Fe2 N11 89.74(11) . . ?
N13 Fe2 N10 84.60(12) . . ?
N12 Fe2 N10 83.15(12) . . ?
N11 Fe2 N12 91.15(12) . . ?
N11 Fe2 N10 85.24(12) . . ?
O1 Fe3 N16 102.95(13) . . ?
O1 Fe3 N14 93.36(12) . . ?
O1 Fe3 N3 97.68(13) . . ?
O1 Fe3 N15 173.44(12) . . ?
O1 Fe3 N17 102.99(14) . . ?
N16 Fe3 N15 78.08(11) . . ?
N14 Fe3 N16 84.27(11) . . ?
N14 Fe3 N15 80.26(11) . . ?
N14 Fe3 N17 95.28(11) . . ?
N3 Fe3 N16 85.94(11) . . ?
N3 Fe3 N14 166.64(12) . . ?
N3 Fe3 N15 88.85(12) . . ?
N3 Fe3 N17 89.56(12) . . ?
N17 Fe3 N16 154.04(13) . . ?
N17 Fe3 N15 76.27(13) . . ?
O11 Cl3 O10 111.3(2) . . ?
O13 Cl3 O10 109.0(2) . . ?
O13 Cl3 O11 107.3(3) . . ?
O12 Cl3 O10 110.2(2) . . ?
O12 Cl3 O11 110.4(3) . . ?
O12 Cl3 O13 108.6(4) . . ?
O8 Cl2 O9 111.32(19) . . ?
O8 Cl2 O7 107.9(3) . . ?
O7 Cl2 O9 108.0(2) . . ?
O6 Cl2 O8 111.9(3) . . ?
O6 Cl2 O9 111.6(3) . . ?
O6 Cl2 O7 105.8(3) . . ?
N9 N8 Fe1 120.99(19) . . ?
C14 N8 Fe1 131.8(2) . . ?
C14 N8 N9 106.9(2) . . ?
N5 N4 Fe1 119.19(19) . . ?
C4 N4 Fe1 133.4(2) . . ?
C4 N4 N5 107.0(2) . . ?
C2 N2 Fe2 161.2(2) . . ?
N4 N5 B028 119.0(3) . . ?
C6 N5 N4 109.2(3) . . ?
C6 N5 B028 131.8(3) . . ?
N8 N9 B028 117.6(3) . . ?
C12 N9 N8 109.2(3) . . ?
C12 N9 B028 132.8(3) . . ?
C52 O1 Fe3 142.1(3) . . ?
N7 N6 Fe1 119.3(2) . . ?
C10 N6 Fe1 133.6(2) . . ?
C10 N6 N7 107.0(3) . . ?
N6 N7 C8 109.3(3) . . ?
N6 N7 B028 120.0(2) . . ?
C8 N7 B028 130.5(3) . . ?
C41 N16 Fe3 116.1(2) . . ?
C45 N16 Fe3 124.1(2) . . ?
C45 N16 C41 119.9(3) . . ?
C1 N1 Fe2 159.0(3) . 7_656 ?
C33 N13 Fe2 128.0(2) . . ?
C33 N13 C29 118.7(3) . . ?
C29 N13 Fe2 113.2(3) . . ?
C27 N12 Fe2 128.6(2) . . ?
C27 N12 C23 118.2(3) . . ?
C23 N12 Fe2 113.2(2) . . ?
C38 N14 Fe3 116.4(2) . . ?
C34 N14 Fe3 123.4(3) . . ?
C34 N14 C38 118.9(3) . . ?
C21 N11 Fe2 126.9(2) . . ?
C21 N11 C17 118.8(3) . . ?
C17 N11 Fe2 114.2(2) . . ?
C28 N10 Fe2 106.7(2) . . ?
C28 N10 C22 111.4(3) . . ?
C22 N10 Fe2 105.5(2) . . ?
C16 N10 Fe2 110.7(2) . . ?
C16 N10 C28 111.8(3) . . ?
C16 N10 C22 110.4(3) . . ?
C3 N3 Fe3 161.6(3) . . ?
C39 N15 Fe3 108.3(2) . . ?
C40 N15 Fe3 107.9(2) . . ?
C40 N15 C39 112.5(3) . . ?
C40 N15 C46 111.3(3) . . ?
C46 N15 Fe3 107.1(2) . . ?
C46 N15 C39 109.6(3) . . ?
N2 C2 Fe1 168.0(3) . . ?
N3 C3 Fe1 177.5(3) . . ?
C47 N17 Fe3 117.1(3) . . ?
C47 N17 C51 119.1(4) . . ?
C51 N17 Fe3 123.3(3) . . ?
N4 C4 H4 124.9 . . ?
N4 C4 C5 110.2(3) . . ?
C5 C4 H4 124.9 . . ?
N8 C14 H14 124.8 . . ?
N8 C14 C13 110.5(3) . . ?
C13 C14 H14 124.8 . . ?
C14 C13 C15 126.9(3) . . ?
C12 C13 C14 103.6(3) . . ?
C12 C13 C15 129.5(3) . . ?
N6 C10 H10 124.8 . . ?
N6 C10 C9 110.4(3) . . ?
C9 C10 H10 124.8 . . ?
C4 C5 C7 127.1(3) . . ?
C6 C5 C4 104.2(3) . . ?
C6 C5 C7 128.7(3) . . ?
N1 C1 Fe1 170.3(3) . . ?
N14 C38 C39 116.5(3) . . ?
N14 C38 C37 120.9(4) . . ?
C37 C38 C39 122.6(4) . . ?
N5 C6 C5 109.4(3) . . ?
N5 C6 H6 125.3 . . ?
C5 C6 H6 125.3 . . ?
N7 C8 H8 125.4 . . ?
N7 C8 C9 109.1(3) . . ?
C9 C8 H8 125.4 . . ?
N13 C33 H33 118.9 . . ?
N13 C33 C32 122.2(4) . . ?
C32 C33 H33 118.9 . . ?
N16 C41 C40 116.4(3) . . ?
N16 C41 C42 120.0(4) . . ?
C42 C41 C40 123.6(4) . . ?
N9 C12 C13 109.8(3) . . ?
N9 C12 H12 125.1 . . ?
C13 C12 H12 125.1 . . ?
N12 C27 H27 118.5 . . ?
N12 C27 C26 123.1(4) . . ?
C26 C27 H27 118.5 . . ?
C10 C9 C11 126.9(4) . . ?
C8 C9 C10 104.1(3) . . ?
C8 C9 C11 129.1(4) . . ?
N16 C45 H45 118.9 . . ?
N16 C45 C44 122.2(4) . . ?
C44 C45 H45 118.9 . . ?
N10 C28 H28A 109.8 . . ?
N10 C28 H28B 109.8 . . ?
N10 C28 C29 109.5(3) . . ?
H28A C28 H28B 108.2 . . ?
C29 C28 H28A 109.8 . . ?
C29 C28 H28B 109.8 . . ?
N13 C29 C28 115.5(3) . . ?
N13 C29 C30 121.3(4) . . ?
C30 C29 C28 123.1(3) . . ?
N11 C21 H21 118.3 . . ?
N11 C21 C20 123.3(4) . . ?
C20 C21 H21 118.3 . . ?
N14 C34 H34 118.9 . . ?
N14 C34 C35 122.2(4) . . ?
C35 C34 H34 118.9 . . ?
N15 C39 C38 113.9(3) . . ?
N15 C39 H39A 108.8 . . ?
N15 C39 H39B 108.8 . . ?
C38 C39 H39A 108.8 . . ?
C38 C39 H39B 108.8 . . ?
H39A C39 H39B 107.7 . . ?
N11 C17 C18 120.5(4) . . ?
N11 C17 C16 116.8(3) . . ?
C18 C17 C16 122.6(4) . . ?
N15 C40 C41 111.3(3) . . ?
N15 C40 H40A 109.4 . . ?
N15 C40 H40B 109.4 . . ?
C41 C40 H40A 109.4 . . ?
C41 C40 H40B 109.4 . . ?
H40A C40 H40B 108.0 . . ?
N12 C23 C22 114.8(4) . . ?
N12 C23 C24 122.2(4) . . ?
C24 C23 C22 123.0(4) . . ?
C5 C7 H7A 109.5 . . ?
C5 C7 H7B 109.5 . . ?
C5 C7 H7C 109.5 . . ?
H7A C7 H7B 109.5 . . ?
H7A C7 H7C 109.5 . . ?
H7B C7 H7C 109.5 . . ?
N17 C47 C46 115.8(4) . . ?
N17 C47 C48 123.3(5) . . ?
C48 C47 C46 120.9(5) . . ?
C41 C42 H42 120.2 . . ?
C43 C42 C41 119.6(4) . . ?
C43 C42 H42 120.2 . . ?
C33 C32 H32 120.4 . . ?
C33 C32 C31 119.3(4) . . ?
C31 C32 H32 120.4 . . ?
N10 C22 H22A 110.1 . . ?
N10 C22 H22B 110.1 . . ?
C23 C22 N10 108.0(3) . . ?
C23 C22 H22A 110.1 . . ?
C23 C22 H22B 110.1 . . ?
H22A C22 H22B 108.4 . . ?
C17 C18 H18 120.1 . . ?
C19 C18 C17 119.8(4) . . ?
C19 C18 H18 120.1 . . ?
C21 C20 H20 120.7 . . ?
C21 C20 C19 118.5(4) . . ?
C19 C20 H20 120.7 . . ?
C45 C44 H44 120.7 . . ?
C45 C44 C43 118.7(4) . . ?
C43 C44 H44 120.7 . . ?
C27 C26 H26 120.8 . . ?
C27 C26 C25 118.4(4) . . ?
C25 C26 H26 120.8 . . ?
C13 C15 H15A 109.5 . . ?
C13 C15 H15B 109.5 . . ?
C13 C15 H15C 109.5 . . ?
H15A C15 H15B 109.5 . . ?
H15A C15 H15C 109.5 . . ?
H15B C15 H15C 109.5 . . ?
C29 C30 H30 120.2 . . ?
C29 C30 C31 119.6(4) . . ?
C31 C30 H30 120.2 . . ?
N15 C46 C47 109.9(3) . . ?
N15 C46 H46A 109.7 . . ?
N15 C46 H46B 109.7 . . ?
C47 C46 H46A 109.7 . . ?
C47 C46 H46B 109.7 . . ?
H46A C46 H46B 108.2 . . ?
N10 C16 H16A 109.2 . . ?
N10 C16 H16B 109.2 . . ?
C17 C16 N10 112.2(3) . . ?
C17 C16 H16A 109.2 . . ?
C17 C16 H16B 109.2 . . ?
H16A C16 H16B 107.9 . . ?
N17 C51 H51 120.0 . . ?
N17 C51 C50 120.0(5) . . ?
C50 C51 H51 120.0 . . ?
C34 C35 H35 120.7 . . ?
C34 C35 C36 118.5(4) . . ?
C36 C35 H35 120.7 . . ?
C38 C37 H37 119.9 . . ?
C36 C37 C38 120.1(4) . . ?
C36 C37 H37 119.9 . . ?
C42 C43 C44 119.8(4) . . ?
C42 C43 H43 120.1 . . ?
C44 C43 H43 120.1 . . ?
C18 C19 C20 119.0(4) . . ?
C18 C19 H19 120.5 . . ?
C20 C19 H19 120.5 . . ?
C32 C31 C30 118.8(4) . . ?
C32 C31 H31 120.6 . . ?
C30 C31 H31 120.6 . . ?
C23 C24 H24 120.6 . . ?
C23 C24 C25 118.8(4) . . ?
C25 C24 H24 120.6 . . ?
C51 C50 H50 120.2 . . ?
C49 C50 C51 119.7(5) . . ?
C49 C50 H50 120.2 . . ?
N5 B028 N7 106.4(3) . . ?
N5 B028 H028 112.3 . . ?
N9 B028 N5 105.9(3) . . ?
N9 B028 N7 107.1(3) . . ?
N9 B028 H028 112.3 . . ?
N7 B028 H028 112.3 . . ?
C35 C36 H36 120.3 . . ?
C37 C36 C35 119.3(4) . . ?
C37 C36 H36 120.3 . . ?
C47 C48 H48 121.2 . . ?
C49 C48 C47 117.7(6) . . ?
C49 C48 H48 121.2 . . ?
C9 C11 H11A 109.5 . . ?
C9 C11 H11B 109.5 . . ?
C9 C11 H11C 109.5 . . ?
H11A C11 H11B 109.5 . . ?
H11A C11 H11C 109.5 . . ?
H11B C11 H11C 109.5 . . ?
C26 C25 C24 119.3(4) . . ?
C26 C25 H25 120.4 . . ?
C24 C25 H25 120.4 . . ?
C50 C49 H49 119.9 . . ?
C48 C49 C50 120.2(5) . . ?
C48 C49 H49 119.9 . . ?
O1 C52 H52A 109.5 . . ?
O1 C52 H52B 109.5 . . ?
O1 C52 H52C 109.5 . . ?
H52A C52 H52B 109.5 . . ?
H52A C52 H52C 109.5 . . ?
H52B C52 H52C 109.5 . . ?
O2 Cl1 O3 110.9(7) . . ?
O4 Cl1 O2 109.2(4) . . ?
O4 Cl1 O3 110.9(6) . . ?
O4 Cl1 O5 111.2(5) . . ?
O5 Cl1 O2 108.6(4) . . ?
O5 Cl1 O3 105.9(6) . . ?
O5A Cl1A O2A 109.4(7) . . ?
O5A Cl1A O4A 107.4(7) . . ?
O5A Cl1A O3A 112.5(9) . . ?
O2A Cl1A O3A 114.9(7) . . ?
O4A Cl1A O2A 108.7(6) . . ?
O4A Cl1A O3A 103.4(8) . . ?

loop_
_geom_bond_atom_site_label_1
_geom_bond_atom_site_label_2
_geom_bond_distance
_geom_bond_site_symmetry_2
_geom_bond_publ_flag
Fe1 N8 1.981(2) . ?
Fe1 N4 1.970(2) . ?
Fe1 N6 1.960(2) . ?
Fe1 C2 1.893(3) . ?
Fe1 C3 1.877(3) . ?
Fe1 C1 1.900(3) . ?
Fe2 N2 1.915(3) . ?
Fe2 N1 1.926(3) 7_656 ?
Fe2 N13 1.953(3) . ?
Fe2 N12 1.970(3) . ?
Fe2 N11 1.957(3) . ?
Fe2 N10 1.977(3) . ?
Fe3 O1 1.802(3) . ?
Fe3 N16 2.108(3) . ?
Fe3 N14 2.082(3) . ?
Fe3 N3 2.044(3) . ?
Fe3 N15 2.182(3) . ?
Fe3 N17 2.094(4) . ?
Cl3 O10 1.422(3) . ?
Cl3 O11 1.405(3) . ?
Cl3 O13 1.405(3) . ?
Cl3 O12 1.388(4) . ?
Cl2 O8 1.404(3) . ?
Cl2 O9 1.422(3) . ?
Cl2 O7 1.416(4) . ?
Cl2 O6 1.397(4) . ?
N8 N9 1.353(3) . ?
N8 C14 1.331(4) . ?
N4 N5 1.361(3) . ?
N4 C4 1.338(4) . ?
N2 C2 1.157(4) . ?
N5 C6 1.334(4) . ?
N5 B028 1.543(5) . ?
N9 C12 1.336(4) . ?
N9 B028 1.537(5) . ?
O1 C52 1.349(6) . ?
N6 N7 1.347(4) . ?
N6 C10 1.342(4) . ?
N7 C8 1.350(4) . ?
N7 B028 1.546(5) . ?
N16 C41 1.345(4) . ?
N16 C45 1.343(5) . ?
N1 C1 1.152(4) . ?
N13 C33 1.341(5) . ?
N13 C29 1.353(4) . ?
N12 C27 1.342(4) . ?
N12 C23 1.344(5) . ?
N14 C38 1.339(4) . ?
N14 C34 1.336(5) . ?
N11 C21 1.329(5) . ?
N11 C17 1.352(4) . ?
N10 C28 1.495(4) . ?
N10 C22 1.504(6) . ?
N10 C16 1.487(5) . ?
N3 C3 1.149(4) . ?
N15 C39 1.488(4) . ?
N15 C40 1.481(5) . ?
N15 C46 1.486(5) . ?
N17 C47 1.328(6) . ?
N17 C51 1.351(5) . ?
C4 H4 0.9500 . ?
C4 C5 1.395(4) . ?
C14 H14 0.9500 . ?
C14 C13 1.401(5) . ?
C13 C12 1.373(5) . ?
C13 C15 1.482(5) . ?
C10 H10 0.9500 . ?
C10 C9 1.395(5) . ?
C5 C6 1.383(5) . ?
C5 C7 1.491(5) . ?
C38 C39 1.490(5) . ?
C38 C37 1.361(5) . ?
C6 H6 0.9500 . ?
C8 H8 0.9500 . ?
C8 C9 1.378(6) . ?
C33 H33 0.9500 . ?
C33 C32 1.369(5) . ?
C41 C40 1.489(6) . ?
C41 C42 1.383(5) . ?
C12 H12 0.9500 . ?
C27 H27 0.9500 . ?
C27 C26 1.368(5) . ?
C9 C11 1.502(5) . ?
C45 H45 0.9500 . ?
C45 C44 1.355(5) . ?
C28 H28A 0.9900 . ?
C28 H28B 0.9900 . ?
C28 C29 1.495(6) . ?
C29 C30 1.374(5) . ?
C21 H21 0.9500 . ?
C21 C20 1.372(5) . ?
C34 H34 0.9500 . ?
C34 C35 1.356(6) . ?
C39 H39A 0.9900 . ?
C39 H39B 0.9900 . ?
C17 C18 1.398(5) . ?
C17 C16 1.477(6) . ?
C40 H40A 0.9900 . ?
C40 H40B 0.9900 . ?
C23 C22 1.502(6) . ?
C23 C24 1.372(6) . ?
C7 H7A 0.9800 . ?
C7 H7B 0.9800 . ?
C7 H7C 0.9800 . ?
C47 C46 1.496(6) . ?
C47 C48 1.385(6) . ?
C42 H42 0.9500 . ?
C42 C43 1.370(7) . ?
C32 H32 0.9500 . ?
C32 C31 1.377(6) . ?
C22 H22A 0.9900 . ?
C22 H22B 0.9900 . ?
C18 H18 0.9500 . ?
C18 C19 1.368(7) . ?
C20 H20 0.9500 . ?
C20 C19 1.384(6) . ?
C44 H44 0.9500 . ?
C44 C43 1.374(6) . ?
C26 H26 0.9500 . ?
C26 C25 1.380(6) . ?
C15 H15A 0.9800 . ?
C15 H15B 0.9800 . ?
C15 H15C 0.9800 . ?
C30 H30 0.9500 . ?
C30 C31 1.378(7) . ?
C46 H46A 0.9900 . ?
C46 H46B 0.9900 . ?
C16 H16A 0.9900 . ?
C16 H16B 0.9900 . ?
C51 H51 0.9500 . ?
C51 C50 1.395(7) . ?
C35 H35 0.9500 . ?
C35 C36 1.376(7) . ?
C37 H37 0.9500 . ?
C37 C36 1.350(7) . ?
C43 H43 0.9500 . ?
C19 H19 0.9500 . ?
C31 H31 0.9500 . ?
C24 H24 0.9500 . ?
C24 C25 1.387(7) . ?
C50 H50 0.9500 . ?
C50 C49 1.369(9) . ?
B028 H028 1.0000 . ?
C36 H36 0.9500 . ?
C48 H48 0.9500 . ?
C48 C49 1.363(8) . ?
C11 H11A 0.9800 . ?
C11 H11B 0.9800 . ?
C11 H11C 0.9800 . ?
C25 H25 0.9500 . ?
C49 H49 0.9500 . ?
C52 H52A 0.9800 . ?
C52 H52B 0.9800 . ?
C52 H52C 0.9800 . ?
Cl1 O2 1.440(6) . ?
Cl1 O3 1.491(10) . ?
Cl1 O4 1.417(7) . ?
Cl1 O5 1.427(8) . ?
Cl1A O5A 1.398(12) . ?
Cl1A O2A 1.441(9) . ?
Cl1A O4A 1.404(8) . ?
Cl1A O3A 1.602(16) . ?

loop_
_geom_torsion_atom_site_label_1
_geom_torsion_atom_site_label_2
_geom_torsion_atom_site_label_3
_geom_torsion_atom_site_label_4
_geom_torsion
_geom_torsion_site_symmetry_1
_geom_torsion_site_symmetry_2
_geom_torsion_site_symmetry_3
_geom_torsion_site_symmetry_4
_geom_torsion_publ_flag
Fe1 N8 N9 C12 -174.7(2) . . . . ?
Fe1 N8 N9 B028 -1.5(4) . . . . ?
Fe1 N8 C14 C13 173.9(2) . . . . ?
Fe1 N4 N5 C6 172.7(2) . . . . ?
Fe1 N4 N5 B028 -9.6(3) . . . . ?
Fe1 N4 C4 C5 -171.1(2) . . . . ?
Fe1 N6 N7 C8 177.2(2) . . . . ?
Fe1 N6 N7 B028 1.3(4) . . . . ?
Fe1 N6 C10 C9 -176.9(2) . . . . ?
Fe2 N2 C2 Fe1 24.0(17) . . . . ?
Fe2 N13 C33 C32 -176.3(3) . . . . ?
Fe2 N13 C29 C28 2.8(3) . . . . ?
Fe2 N13 C29 C30 178.2(3) . . . . ?
Fe2 N12 C27 C26 179.7(3) . . . . ?
Fe2 N12 C23 C22 -1.1(4) . . . . ?
Fe2 N12 C23 C24 -179.0(4) . . . . ?
Fe2 N11 C21 C20 -177.5(3) . . . . ?
Fe2 N11 C17 C18 176.2(3) . . . . ?
Fe2 N11 C17 C16 -5.8(5) . . . . ?
Fe2 N10 C28 C29 34.2(3) . . . . ?
Fe2 N10 C22 C23 -40.5(3) . . . . ?
Fe2 N10 C16 C17 -8.9(5) . . . . ?
Fe3 N16 C41 C40 5.5(4) . . . . ?
Fe3 N16 C41 C42 -177.7(3) . . . . ?
Fe3 N16 C45 C44 178.8(3) . . . . ?
Fe3 N14 C38 C39 -14.3(4) . . . . ?
Fe3 N14 C38 C37 168.1(3) . . . . ?
Fe3 N14 C34 C35 -167.7(3) . . . . ?
Fe3 N15 C39 C38 -21.5(4) . . . . ?
Fe3 N15 C40 C41 34.6(3) . . . . ?
Fe3 N15 C46 C47 -38.3(4) . . . . ?
Fe3 N17 C47 C46 4.5(5) . . . . ?
Fe3 N17 C47 C48 -172.1(3) . . . . ?
Fe3 N17 C51 C50 171.3(3) . . . . ?
N8 Fe1 C2 N2 -32.2(11) . . . . ?
N8 N9 C12 C13 -0.3(4) . . . . ?
N8 N9 B028 N5 -56.6(4) . . . . ?
N8 N9 B028 N7 56.6(4) . . . . ?
N8 C14 C13 C12 0.6(4) . . . . ?
N8 C14 C13 C15 -179.0(3) . . . . ?
N4 Fe1 C2 N2 57.0(12) . . . . ?
N4 N5 C6 C5 0.3(4) . . . . ?
N4 N5 B028 N9 63.9(4) . . . . ?
N4 N5 B028 N7 -49.9(3) . . . . ?
N4 C4 C5 C6 -1.0(4) . . . . ?
N4 C4 C5 C7 179.7(3) . . . . ?
N5 N4 C4 C5 1.2(3) . . . . ?
N9 N8 C14 C13 -0.7(3) . . . . ?
N6 N7 C8 C9 0.1(4) . . . . ?
N6 N7 B028 N5 55.2(4) . . . . ?
N6 N7 B028 N9 -57.7(4) . . . . ?
N6 C10 C9 C8 0.6(4) . . . . ?
N6 C10 C9 C11 -179.0(4) . . . . ?
N7 N6 C10 C9 -0.5(4) . . . . ?
N7 C8 C9 C10 -0.4(4) . . . . ?
N7 C8 C9 C11 179.1(4) . . . . ?
N16 Fe3 O1 C52 86.4(6) . . . . ?
N16 C41 C40 N15 -27.8(4) . . . . ?
N16 C41 C42 C43 -1.5(6) . . . . ?
N16 C45 C44 C43 -1.0(6) . . . . ?
N13 C33 C32 C31 -0.6(5) . . . . ?
N13 C29 C30 C31 -2.1(6) . . . . ?
N12 C27 C26 C25 -0.8(6) . . . . ?
N12 C23 C22 N10 28.2(5) . . . . ?
N12 C23 C24 C25 -0.6(8) . . . . ?
N14 Fe3 O1 C52 171.3(6) . . . . ?
N14 C38 C39 N15 24.6(5) . . . . ?
N14 C38 C37 C36 0.6(7) . . . . ?
N14 C34 C35 C36 0.4(7) . . . . ?
N11 C21 C20 C19 1.8(6) . . . . ?
N11 C17 C18 C19 1.2(7) . . . . ?
N11 C17 C16 N10 9.8(6) . . . . ?
N10 C28 C29 N13 -25.2(4) . . . . ?
N10 C28 C29 C30 159.5(3) . . . . ?
N3 Fe3 O1 C52 -1.2(6) . . . . ?
C3 Fe1 C2 N2 149.1(12) . . . . ?
N17 Fe3 O1 C52 -92.5(6) . . . . ?
N17 C47 C46 N15 23.9(5) . . . . ?
N17 C47 C48 C49 0.0(7) . . . . ?
N17 C51 C50 C49 0.6(6) . . . . ?
C4 N4 N5 C6 -0.9(3) . . . . ?
C4 N4 N5 B028 176.9(3) . . . . ?
C4 C5 C6 N5 0.4(4) . . . . ?
C14 N8 N9 C12 0.6(3) . . . . ?
C14 N8 N9 B028 173.9(3) . . . . ?
C14 C13 C12 N9 -0.2(4) . . . . ?
C10 N6 N7 C8 0.3(3) . . . . ?
C10 N6 N7 B028 -175.7(3) . . . . ?
C1 Fe1 C2 N2 -120.1(12) . . . . ?
C38 N14 C34 C35 -1.0(6) . . . . ?
C38 C37 C36 C35 -1.3(8) . . . . ?
C6 N5 B028 N9 -118.9(3) . . . . ?
C6 N5 B028 N7 127.4(3) . . . . ?
C8 N7 B028 N5 -119.7(4) . . . . ?
C8 N7 B028 N9 127.4(4) . . . . ?
C33 N13 C29 C28 -174.0(3) . . . . ?
C33 N13 C29 C30 1.4(5) . . . . ?
C33 C32 C31 C30 -0.1(6) . . . . ?
C41 N16 C45 C44 0.8(5) . . . . ?
C41 C42 C43 C44 1.3(7) . . . . ?
C12 N9 B028 N5 114.7(4) . . . . ?
C12 N9 B028 N7 -132.1(4) . . . . ?
C27 N12 C23 C22 179.0(3) . . . . ?
C27 N12 C23 C24 1.1(6) . . . . ?
C27 C26 C25 C24 1.3(7) . . . . ?
C45 N16 C41 C40 -176.4(3) . . . . ?
C45 N16 C41 C42 0.5(5) . . . . ?
C45 C44 C43 C42 -0.1(6) . . . . ?
C28 N10 C22 C23 -155.9(3) . . . . ?
C28 N10 C16 C17 110.0(4) . . . . ?
C28 C29 C30 C31 173.0(4) . . . . ?
C29 N13 C33 C32 -0.1(5) . . . . ?
C29 C30 C31 C32 1.4(6) . . . . ?
C21 N11 C17 C18 -1.8(6) . . . . ?
C21 N11 C17 C16 176.2(4) . . . . ?
C21 C20 C19 C18 -2.4(7) . . . . ?
C34 N14 C38 C39 178.1(3) . . . . ?
C34 N14 C38 C37 0.5(5) . . . . ?
C34 C35 C36 C37 0.8(8) . . . . ?
C39 N15 C40 C41 -84.8(4) . . . . ?
C39 N15 C46 C47 79.0(4) . . . . ?
C39 C38 C37 C36 -176.8(5) . . . . ?
C17 N11 C21 C20 0.3(6) . . . . ?
C17 C18 C19 C20 1.0(7) . . . . ?
C40 N15 C39 C38 97.6(4) . . . . ?
C40 N15 C46 C47 -156.0(3) . . . . ?
C40 C41 C42 C43 175.1(4) . . . . ?
C23 N12 C27 C26 -0.5(5) . . . . ?
C23 C24 C25 C26 -0.7(8) . . . . ?
C7 C5 C6 N5 179.7(3) . . . . ?
C47 N17 C51 C50 -0.4(5) . . . . ?
C47 C48 C49 C50 0.3(7) . . . . ?
C42 C41 C40 N15 155.5(3) . . . . ?
C22 N10 C28 C29 148.9(3) . . . . ?
C22 N10 C16 C17 -125.4(4) . . . . ?
C22 C23 C24 C25 -178.3(5) . . . . ?
C18 C17 C16 N10 -172.3(4) . . . . ?
C15 C13 C12 N9 179.3(4) . . . . ?
C46 N15 C39 C38 -138.1(3) . . . . ?
C46 N15 C40 C41 151.8(3) . . . . ?
C46 C47 C48 C49 -176.5(4) . . . . ?
C16 N10 C28 C29 -87.0(4) . . . . ?
C16 N10 C22 C23 79.1(4) . . . . ?
C16 C17 C18 C19 -176.7(5) . . . . ?
C51 N17 C47 C46 176.7(3) . . . . ?
C51 N17 C47 C48 0.1(6) . . . . ?
C51 C50 C49 C48 -0.6(7) . . . . ?
C37 C38 C39 N15 -157.9(4) . . . . ?
C24 C23 C22 N10 -153.9(4) . . . . ?
B028 N5 C6 C5 -177.1(3) . . . . ?
B028 N9 C12 C13 -172.1(3) . . . . ?
B028 N7 C8 C9 175.5(3) . . . . ?
C48 C47 C46 N15 -159.4(4) . . . . ?

loop_
_platon_squeeze_void_nr
_platon_squeeze_void_average_x
_platon_squeeze_void_average_y
_platon_squeeze_void_average_z
_platon_squeeze_void_volume
_platon_squeeze_void_count_electrons
_platon_squeeze_void_content
1 0.500 -0.096 0.250 422 135 '7.5 CH3OH'
2 0.500 0.095 0.750 422 135 '7.5 CH3OH'
3 1.000 0.404 0.250 422 135 '7.5 CH3OH'
4 1.000 0.595 0.750 422 135 '7.5 CH3OH'
